data_4134962
loop_
_publ_author_name
'Wang, Jun'
'Zhang, Yan'
'Zhang, Peixin'
'Hu, Jianbo'
'Lin, Rui-Biao'
'Deng, Qiang'
'Zeng, Zheling'
'Xing, Huabin'
'Deng, Shuguang'
'Chen, Banglin'

_publ_section_title
;
 Optimizing Pore Space for Flexible-Robust Metal-Organic Framework to
 Boost Trace Acetylene Removal.
;
_journal_issue 21
_journal_name_full 'Journal of the American Chemical Society'
_journal_page_first 9744
_journal_page_last 9751
_journal_paper_doi 10.1021/jacs.0c02594
_journal_volume 142
_journal_year 2020
_chemical_formula_sum 'C20 H28 Cu F6 N4 O6 S2 Si'
_chemical_formula_weight 690.21
_space_group_crystal_system orthorhombic
_space_group_IT_number 72
_space_group_name_Hall '-I 2 2c'
_space_group_name_H-M_alt 'I b a m'
_atom_sites_solution_hydrogens mixed
_audit_creation_method SHELXL-2018/3
_cell_angle_alpha 90
_cell_angle_beta 90
_cell_angle_gamma 90
_cell_formula_units_Z 4
_cell_length_a 19.040(4)
_cell_length_b 9.9063(18)
_cell_length_c 15.835(3)
_cell_measurement_reflns_used 3535
_cell_measurement_temperature 193(2)
_cell_measurement_theta_max 53.88
_cell_measurement_theta_min 6.33
_cell_volume 2986.7(10)
_computing_structure_refinement 'SHELXL-2018/3 (Sheldrick, 2018)'
_computing_structure_solution 'SHELXT 2014/5 (Sheldrick, 2014)'
_diffrn_ambient_temperature 193(2)
_diffrn_measured_fraction_theta_full 0.990
_diffrn_measured_fraction_theta_max 0.990
_diffrn_measurement_device_type 'Bruker D8 Venture'
_diffrn_measurement_method '\f and \w scans'
_diffrn_radiation_type GaK\a
_diffrn_radiation_wavelength 1.34139
_diffrn_reflns_av_R_equivalents 0.0779
_diffrn_reflns_av_unetI/netI 0.0591
_diffrn_reflns_Laue_measured_fraction_full 0.990
_diffrn_reflns_Laue_measured_fraction_max 0.990
_diffrn_reflns_limit_h_max 13
_diffrn_reflns_limit_h_min -22
_diffrn_reflns_limit_k_max 6
_diffrn_reflns_limit_k_min -11
_diffrn_reflns_limit_l_max 18
_diffrn_reflns_limit_l_min -18
_diffrn_reflns_number 7810
_diffrn_reflns_point_group_measured_fraction_full 0.990
_diffrn_reflns_point_group_measured_fraction_max 0.990
_diffrn_reflns_theta_full 52.998
_diffrn_reflns_theta_max 52.998
_diffrn_reflns_theta_min 6.113
_exptl_absorpt_coefficient_mu 5.526
_exptl_crystal_density_diffrn 1.535
_exptl_crystal_description block
_exptl_crystal_F_000 1412
_exptl_crystal_size_max 0.190
_exptl_crystal_size_mid 0.170
_exptl_crystal_size_min 0.140
_refine_diff_density_max 1.049
_refine_diff_density_min -0.653
_refine_diff_density_rms 0.124
_refine_ls_extinction_method none
_refine_ls_goodness_of_fit_ref 1.080
_refine_ls_hydrogen_treatment constr
_refine_ls_matrix_type full
_refine_ls_number_parameters 110
_refine_ls_number_reflns 1362
_refine_ls_number_restraints 36
_refine_ls_restrained_S_all 1.097
_refine_ls_R_factor_all 0.0862
_refine_ls_R_factor_gt 0.0752
_refine_ls_shift/su_max 0.000
_refine_ls_shift/su_mean 0.000
_refine_ls_structure_factor_coef Fsqd
_refine_ls_weighting_details 'w=1/[\s^2^(Fo^2^)+(0.1765P)^2^+5.7525P] where P=(Fo^2^+2Fc^2^)/3'
_refine_ls_weighting_scheme calc
_refine_ls_wR_factor_gt 0.2390
_refine_ls_wR_factor_ref 0.2579
_reflns_Friedel_coverage 0.000
_reflns_number_gt 1062
_reflns_number_total 1362
_reflns_threshold_expression 'I > 2\s(I)'
_cod_data_source_file ja0c02594_si_001.cif
_cod_data_source_block 12_a_sq
_cod_depositor_comments 'Adding full bibliography for 4134961--4134962.cif.'
_cod_original_cell_volume 2986.8(10)
_cod_database_code 4134962
_shelx_shelxl_version_number 2018/3
_shelx_space_group_comment
;
The symmetry employed for this shelxl refinement is uniquely defined
by the following loop, which should always be used as a source of
symmetry information in preference to the above space-group names.
They are only intended as comments.
;
_shelx_estimated_absorpt_t_min 0.420
_shelx_estimated_absorpt_t_max 0.512

loop_
_space_group_symop_operation_xyz
'x, y, z'
'-x, -y, z'
'-x+1/2, y+1/2, -z'
'x+1/2, -y+1/2, -z'
'x+1/2, y+1/2, z+1/2'
'-x+1/2, -y+1/2, z+1/2'
'-x+1, y+1, -z+1/2'
'x+1, -y+1, -z+1/2'
'-x, -y, -z'
'x, y, -z'
'x-1/2, -y-1/2, z'
'-x-1/2, y-1/2, z'
'-x+1/2, -y+1/2, -z+1/2'
'x+1/2, y+1/2, -z+1/2'
'x, -y, z+1/2'
'-x, y, z+1/2'

loop_
_atom_site_label
_atom_site_type_symbol
_atom_site_fract_x
_atom_site_fract_y
_atom_site_fract_z
_atom_site_U_iso_or_equiv
_atom_site_adp_type
_atom_site_occupancy
_atom_site_site_symmetry_order
_atom_site_calc_flag
_atom_site_refinement_flags_posn
_atom_site_refinement_flags_adp
_atom_site_refinement_flags_occupancy
_atom_site_disorder_assembly
_atom_site_disorder_group
C1 C 0.5718(3) 0.2417(5) 0.6875(3) 0.0397(12) Uani 1 1 d . . . . .
H1 H 0.538599 0.232612 0.643094 0.048 Uiso 1 1 calc R U . . .
C2 C 0.6163(3) 0.3511(5) 0.6872(3) 0.0444(12) Uani 1 1 d . . . . .
H2 H 0.613079 0.417233 0.643906 0.053 Uiso 1 1 calc R U . . .
C3 C 0.6657(3) 0.3634(6) 0.7503(3) 0.0372(13) Uani 1 1 d . . . . .
C4 C 0.6686(2) 0.2656(4) 0.8125(3) 0.0394(11) Uani 1 1 d . . . . .
H4 H 0.702379 0.271356 0.856479 0.047 Uiso 1 1 calc R U . . .
C5 C 0.6218(2) 0.1598(4) 0.8097(3) 0.0353(11) Uani 1 1 d . . . . .
H5 H 0.623735 0.093076 0.852773 0.042 Uiso 1 1 calc R U . . .
Cu1 Cu 0.500000 0.000000 0.750000 0.0264(5) Uani 1 4 d S T P . .
F1 F 0.500000 0.000000 0.6064(3) 0.0425(12) Uani 1 2 d S TU P A .
F2 F 0.4947(9) 0.1690(8) 0.500000 0.072(5) Uani 0.73(3) 2 d S TU P A 1
F3 F 0.5871(5) 0.007(2) 0.500000 0.073(6) Uani 0.69(4) 2 d S TU P A 1
F2' F 0.444(2) 0.131(4) 0.500000 0.086(12) Uani 0.27(3) 2 d S TU P A 2
F3' F 0.569(2) 0.098(4) 0.500000 0.092(12) Uani 0.31(4) 2 d S TU P A 2
N1 N 0.5735(2) 0.1475(5) 0.74823(19) 0.0306(10) Uani 1 1 d . . . . .
S1 S 0.72593(11) 0.500000 0.750000 0.0490(7) Uani 1 2 d S T P . .
Si1 Si 0.500000 0.000000 0.500000 0.0292(7) Uani 1 4 d S T P . .
O1 O 0.6930(9) 0.4896(11) 0.500000 0.152(6) Uani 1 2 d S TU P . .
H1B H 0.717553 0.429990 0.475190 0.228 Uiso 0.5 1 d R U P . .
H1C H 0.660424 0.516100 0.467190 0.228 Uiso 0.5 1 d R U P . .
O2 O 0.5610(7) 0.5788(13) 0.500000 0.166(5) Uiso 1 2 d S . P . .
H2A H 0.524986 0.629595 0.500000 0.248 Uiso 1 2 d R U P . .
H2B H 0.585426 0.594545 0.543830 0.248 Uiso 0.5 1 d R U P . .
O3 O 0.7010(9) 0.1962(17) 0.500000 0.226(7) Uiso 1 2 d S . P . .
H3D H 0.666785 0.141066 0.500000 0.271 Uiso 1 2 d R U P . .
H3A H 0.739434 0.152556 0.500000 0.339 Uiso 1 2 d R U P . .

loop_
_atom_site_aniso_label
_atom_site_aniso_U_11
_atom_site_aniso_U_22
_atom_site_aniso_U_33
_atom_site_aniso_U_23
_atom_site_aniso_U_13
_atom_site_aniso_U_12
C1 0.047(3) 0.034(2) 0.038(3) 0.0031(18) -0.005(2) -0.005(2)
C2 0.054(3) 0.035(3) 0.045(3) 0.003(2) -0.003(2) -0.004(2)
C3 0.028(3) 0.025(3) 0.058(3) -0.0072(16) 0.0016(18) 0.001(2)
C4 0.034(2) 0.034(2) 0.050(3) -0.002(2) -0.003(2) 0.0031(19)
C5 0.035(2) 0.030(2) 0.041(2) 0.0020(19) -0.0031(19) 0.0024(19)
Cu1 0.0311(9) 0.0215(8) 0.0265(8) 0.000 0.000 0.000
F1 0.065(3) 0.043(3) 0.0189(17) 0.000 0.000 -0.0061(15)
F2 0.141(13) 0.032(4) 0.042(4) 0.000 0.000 0.003(4)
F3 0.035(5) 0.132(14) 0.052(5) 0.000 0.000 -0.005(5)
F2' 0.10(2) 0.083(17) 0.076(13) 0.000 0.000 0.050(15)
F3' 0.081(17) 0.095(19) 0.099(13) 0.000 0.000 -0.058(14)
N1 0.030(2) 0.028(2) 0.034(2) -0.0028(12) -0.0005(13) 0.0012(18)
S1 0.0270(11) 0.0254(11) 0.0946(19) -0.0052(7) 0.000 0.000
Si1 0.0354(16) 0.0290(15) 0.0231(13) 0.000 0.000 -0.0015(8)
O1 0.126(10) 0.232(14) 0.098(8) 0.000 0.000 -0.014(7)

loop_
_atom_type_symbol
_atom_type_description
_atom_type_scat_dispersion_real
_atom_type_scat_dispersion_imag
_atom_type_scat_source
C C 0.0137 0.0067 'International Tables Vol C Tables 4.2.6.8 and 6.1.1.4'
H H 0.0000 0.0000 'International Tables Vol C Tables 4.2.6.8 and 6.1.1.4'
Cu Cu -2.7974 3.6876 'International Tables Vol C Tables 4.2.6.8 and 6.1.1.4'
F F 0.0583 0.0400 'International Tables Vol C Tables 4.2.6.8 and 6.1.1.4'
N N 0.0241 0.0134 'International Tables Vol C Tables 4.2.6.8 and 6.1.1.4'
S S 0.2925 0.4295 'International Tables Vol C Tables 4.2.6.8 and 6.1.1.4'
Si Si 0.2153 0.2529 'International Tables Vol C Tables 4.2.6.8 and 6.1.1.4'
O O 0.0389 0.0241 'International Tables Vol C Tables 4.2.6.8 and 6.1.1.4'

loop_
_geom_angle_atom_site_label_1
_geom_angle_atom_site_label_2
_geom_angle_atom_site_label_3
_geom_angle
_geom_angle_site_symmetry_1
_geom_angle_site_symmetry_3
_geom_angle_publ_flag
N1 C1 C2 122.5(4) . . ?
N1 C1 H1 118.8 . . ?
C2 C1 H1 118.8 . . ?
C1 C2 C3 119.2(5) . . ?
C1 C2 H2 120.4 . . ?
C3 C2 H2 120.4 . . ?
C4 C3 C2 118.8(5) . . ?
C4 C3 S1 120.8(4) . . ?
C2 C3 S1 120.4(4) . . ?
C5 C4 C3 119.1(4) . . ?
C5 C4 H4 120.5 . . ?
C3 C4 H4 120.5 . . ?
N1 C5 C4 122.3(4) . . ?
N1 C5 H5 118.8 . . ?
C4 C5 H5 118.8 . . ?
N1 Cu1 N1 87.5(3) 2_655 8_446 ?
N1 Cu1 N1 92.5(3) 2_655 7_546 ?
N1 Cu1 N1 178.42(17) 8_446 7_546 ?
N1 Cu1 N1 178.42(17) 2_655 . ?
N1 Cu1 N1 92.5(3) 8_446 . ?
N1 Cu1 N1 87.5(3) 7_546 . ?
N1 Cu1 F1 89.21(8) 2_655 . ?
N1 Cu1 F1 90.79(8) 8_446 . ?
N1 Cu1 F1 90.79(8) 7_546 . ?
N1 Cu1 F1 89.21(8) . . ?
N1 Cu1 F1 90.79(8) 2_655 7_546 ?
N1 Cu1 F1 89.21(8) 8_446 7_546 ?
N1 Cu1 F1 89.21(8) 7_546 7_546 ?
N1 Cu1 F1 90.79(8) . 7_546 ?
F1 Cu1 F1 180.0 . 7_546 ?
Si1 F1 Cu1 180.0 . . ?
C1 N1 C5 118.2(4) . . ?
C1 N1 Cu1 119.8(3) . . ?
C5 N1 Cu1 121.9(3) . . ?
C3 S1 C3 99.5(4) 8_456 . ?
F3 Si1 F3 180.0 9_656 . ?
F3 Si1 F2' 127(2) 9_656 9_656 ?
F3 Si1 F2' 53(2) . 9_656 ?
F3' Si1 F2' 93(3) . . ?
F3' Si1 F2' 87(3) 9_656 . ?
F2' Si1 F2' 180.0 9_656 . ?
F3 Si1 F2 90.9(9) 9_656 9_656 ?
F3 Si1 F2 89.1(9) . 9_656 ?
F3 Si1 F2 89.1(9) 9_656 . ?
F3 Si1 F2 90.9(9) . . ?
F2 Si1 F2 180.0 9_656 . ?
F3 Si1 F1 90.000(1) 9_656 9_656 ?
F3 Si1 F1 90.0 . 9_656 ?
F2 Si1 F1 90.0 9_656 9_656 ?
F2 Si1 F1 90.0 . 9_656 ?
F3' Si1 F1 90.000(1) . . ?
F3' Si1 F1 90.000(1) 9_656 . ?
F3 Si1 F1 90.0 9_656 . ?
F3 Si1 F1 90.000(1) . . ?
F2' Si1 F1 90.0 9_656 . ?
F2' Si1 F1 90.0 . . ?
F2 Si1 F1 90.0 9_656 . ?
F2 Si1 F1 90.0 . . ?
F1 Si1 F1 180.0 9_656 . ?
H1B O1 H1C 109.5 . . ?
H1B O1 H1B 55.1 . 10_556 ?
H1C O1 H1B 154.0 . 10_556 ?
H1B O1 H1C 154.0 . 10_556 ?
H1C O1 H1C 75.4 . 10_556 ?
H1B O1 H1C 109.5 10_556 10_556 ?
H2A O2 H2B 109.5 . . ?
H2A O2 H2B 109.5 . 10_556 ?
H2B O2 H2B 109.5 . 10_556 ?
H3D O3 H3A 109.5 . . ?

loop_
_geom_bond_atom_site_label_1
_geom_bond_atom_site_label_2
_geom_bond_distance
_geom_bond_site_symmetry_2
_geom_bond_publ_flag
C1 N1 1.340(6) . ?
C1 C2 1.376(7) . ?
C1 H1 0.9500 . ?
C2 C3 1.379(7) . ?
C2 H2 0.9500 . ?
C3 C4 1.382(7) . ?
C3 S1 1.773(6) . ?
C4 C5 1.376(7) . ?
C4 H4 0.9500 . ?
C5 N1 1.346(6) . ?
C5 H5 0.9500 . ?
Cu1 N1 2.023(5) 2_655 ?
Cu1 N1 2.023(5) 8_446 ?
Cu1 N1 2.023(5) 7_546 ?
Cu1 N1 2.023(5) . ?
Cu1 F1 2.273(4) . ?
Cu1 F1 2.273(4) 7_546 ?
F1 Si1 1.686(4) . ?
F2 Si1 1.678(8) . ?
F3 Si1 1.660(9) . ?
F2' Si1 1.67(2) . ?
F3' Si1 1.64(2) . ?
O1 H1B 0.8500 . ?
O1 H1C 0.8500 . ?
O1 H1B 0.8500 10_556 ?
O1 H1C 0.8499 10_556 ?
O2 H2A 0.8499 . ?
O2 H2B 0.8501 . ?
O2 H2B 0.8501 10_556 ?
O3 H3D 0.8500 . ?
O3 H3A 0.8500 . ?
